data_7700080
loop_
_publ_author_name
'Yue, Cheng-Yang'
'Lin, Na'
'Gao, Lu'
'Jin, Ying-Xue'
'Liu, Zhao-Yang'
'Cao, Yao-Yao'
'Han, Sha-Sha'
'Lian, Xi-Kai'
'Hu, Bing'
'Lei, Xiao-Wu'

_publ_section_title
;
 Organic cation directed one-dimensional cuprous halide compounds:
 syntheses, crystal structures and photoluminescence properties.
;
_journal_issue 27
_journal_name_full 'Dalton transactions (Cambridge, England : 2003)'
_journal_page_first 10151
_journal_page_last 10159
_journal_paper_doi 10.1039/c9dt01460h
_journal_volume 48
_journal_year 2019
_chemical_formula_moiety C6NH8CuI2
_chemical_formula_sum 'C6 H8 Cu I2 N'
_chemical_formula_weight 411.47
_space_group_IT_number 64
_space_group_name_Hall '-C 2ac 2'
_space_group_name_H-M_alt 'C m c e'
_symmetry_cell_setting orthorhombic
_symmetry_space_group_name_Hall '-C 2ac 2'
_symmetry_space_group_name_H-M 'C m c e'
_atom_sites_solution_hydrogens geom
_atom_sites_solution_primary direct
_atom_sites_solution_secondary difmap
_audit_creation_method SHELXL-97
_audit_update_record
;
2019-03-10 deposited with the CCDC.    2019-05-24 downloaded from the CCDC.
;
_cell_angle_alpha 90.00
_cell_angle_beta 90.00
_cell_angle_gamma 90.00
_cell_formula_units_Z 16
_cell_length_a 13.102(10)
_cell_length_b 18.403(14)
_cell_length_c 16.480(13)
_cell_measurement_reflns_used 4573
_cell_measurement_temperature 293(2)
_cell_measurement_theta_max 27.15
_cell_measurement_theta_min 2.45
_cell_volume 3974(5)
_computing_cell_refinement 'Bruker SAINT'
_computing_data_collection 'Bruker APEX2'
_computing_data_reduction 'Bruker SAINT'
_computing_molecular_graphics 'Bruker SHELXTL'
_computing_publication_material 'Bruker SHELXTL'
_computing_structure_refinement 'SHELXL-97 (Sheldrick, 2008)'
_computing_structure_solution 'SHELXS-97 (Sheldrick, 2008)'
_diffrn_ambient_temperature 293(2)
_diffrn_measured_fraction_theta_full 0.997
_diffrn_measured_fraction_theta_max 0.997
_diffrn_measurement_device_type 'Bruker APEX-II CCD'
_diffrn_measurement_method 'phi and omega scans'
_diffrn_radiation_monochromator graphite
_diffrn_radiation_source 'fine-focus sealed tube'
_diffrn_radiation_type MoK\a
_diffrn_radiation_wavelength 0.71073
_diffrn_reflns_av_R_equivalents 0.0481
_diffrn_reflns_av_sigmaI/netI 0.0328
_diffrn_reflns_limit_h_max 17
_diffrn_reflns_limit_h_min -16
_diffrn_reflns_limit_k_max 17
_diffrn_reflns_limit_k_min -23
_diffrn_reflns_limit_l_max 20
_diffrn_reflns_limit_l_min -21
_diffrn_reflns_number 16376
_diffrn_reflns_theta_full 27.52
_diffrn_reflns_theta_max 27.52
_diffrn_reflns_theta_min 2.27
_exptl_absorpt_coefficient_mu 8.348
_exptl_absorpt_correction_T_max 0.4890
_exptl_absorpt_correction_T_min 0.3673
_exptl_absorpt_correction_type multi-scan
_exptl_absorpt_process_details 'SADABS; Bruker, 2000'
_exptl_crystal_colour yellow
_exptl_crystal_density_diffrn 2.751
_exptl_crystal_density_method 'not measured'
_exptl_crystal_description block
_exptl_crystal_F_000 2976
_exptl_crystal_size_max 0.11
_exptl_crystal_size_mid 0.10
_exptl_crystal_size_min 0.10
_refine_diff_density_max 0.693
_refine_diff_density_min -0.847
_refine_diff_density_rms 0.124
_refine_ls_extinction_coef 0.00028(4)
_refine_ls_extinction_expression Fc^*^=kFc[1+0.001xFc^2^\l^3^/sin(2\q)]^-1/4^
_refine_ls_extinction_method SHELXL
_refine_ls_goodness_of_fit_ref 1.067
_refine_ls_hydrogen_treatment constr
_refine_ls_matrix_type full
_refine_ls_number_parameters 108
_refine_ls_number_reflns 2383
_refine_ls_number_restraints 0
_refine_ls_restrained_S_all 1.067
_refine_ls_R_factor_all 0.0382
_refine_ls_R_factor_gt 0.0333
_refine_ls_shift/su_max 0.001
_refine_ls_shift/su_mean 0.000
_refine_ls_structure_factor_coef Fsqd
_refine_ls_weighting_details 'calc w=1/[\s^2^(Fo^2^)+(0.0580P)^2^+1.3055P] where P=(Fo^2^+2Fc^2^)/3'
_refine_ls_weighting_scheme calc
_refine_ls_wR_factor_gt 0.0958
_refine_ls_wR_factor_ref 0.0998
_reflns_number_gt 2223
_reflns_number_total 2383
_reflns_threshold_expression >2sigma(I)
_cod_data_source_file c9dt01460h2.cif
_cod_data_source_block C6NH8CuI2
_cod_depositor_comments 'Adding full bibliography for 7700077--7700081.cif.'
_cod_original_sg_symbol_H-M Cmca
_cod_database_code 7700080

loop_
_symmetry_equiv_pos_as_xyz
'x, y, z'
'-x, -y+1/2, z+1/2'
'-x, y+1/2, -z+1/2'
'x, -y, -z'
'x+1/2, y+1/2, z'
'-x+1/2, -y+1, z+1/2'
'-x+1/2, y+1, -z+1/2'
'x+1/2, -y+1/2, -z'
'-x, -y, -z'
'x, y-1/2, -z-1/2'
'x, -y-1/2, z-1/2'
'-x, y, z'
'-x+1/2, -y+1/2, -z'
'x+1/2, y, -z-1/2'
'x+1/2, -y, z-1/2'
'-x+1/2, y+1/2, z'

loop_
_atom_site_label
_atom_site_type_symbol
_atom_site_fract_x
_atom_site_fract_y
_atom_site_fract_z
_atom_site_U_iso_or_equiv
_atom_site_adp_type
_atom_site_occupancy
_atom_site_symmetry_multiplicity
_atom_site_calc_flag
_atom_site_refinement_flags
Cu1 Cu -0.36749(7) -0.5000 0.5000 0.0571(3) Uani 1 2 d S
Cu2 Cu -0.12382(7) -0.5000 0.5000 0.0570(3) Uani 1 2 d S
I1 I 0.0000 -0.45085(3) 0.38461(2) 0.04254(16) Uani 1 2 d S
I2 I -0.5000 -0.43658(3) 0.39628(3) 0.04315(16) Uani 1 2 d S
I3 I -0.24559(2) -0.60528(2) 0.444025(18) 0.04392(15) Uani 1 1 d .
N2 N -0.2500 -0.4010(4) 0.2500 0.0411(15) Uani 1 2 d S
N1 N -0.5000 -0.7113(3) 0.3527(3) 0.0506(14) Uani 1 2 d S
C10 C -0.5000 -0.6402(4) 0.3405(5) 0.0542(18) Uani 1 2 d S
H10 H -0.5000 -0.6090 0.3848 0.065 Uiso 1 2 calc S
C9 C -0.5000 -0.6592(5) 0.1981(5) 0.064(2) Uani 1 2 d S
H9 H -0.5000 -0.6410 0.1455 0.077 Uiso 1 2 calc S
C8 C -0.2474(3) -0.2916(4) 0.1786(4) 0.0638(19) Uani 1 1 d .
H8 H -0.2451 -0.2666 0.1296 0.077 Uiso 1 1 calc .
C7 C -0.5000 -0.7313(5) 0.2114(5) 0.062(2) Uani 1 2 d S
H7 H -0.5000 -0.7633 0.1677 0.074 Uiso 1 2 calc S
C6 C -0.2484(3) -0.3655(4) 0.1786(3) 0.0481(14) Uani 1 1 d .
H6 H -0.2479 -0.3912 0.1300 0.058 Uiso 1 1 calc .
C5 C -0.5000 -0.6121(5) 0.2645(6) 0.070(2) Uani 1 2 d S
H5 H -0.5000 -0.5621 0.2567 0.084 Uiso 1 2 calc S
C4 C -0.5000 -0.7579(4) 0.2894(5) 0.0556(18) Uani 1 2 d S
H4 H -0.5000 -0.8077 0.2985 0.067 Uiso 1 2 calc S
C3 C -0.2500 -0.4817(5) 0.2500 0.056(2) Uani 1 2 d S
H3A H -0.2514 -0.4991 0.3049 0.084 Uiso 0.50 1 calc P
H3B H -0.1895 -0.4991 0.2235 0.084 Uiso 0.50 1 calc P
H3C H -0.3091 -0.4991 0.2216 0.084 Uiso 0.50 1 calc P
C2 C -0.5000 -0.7391(5) 0.4372(5) 0.069(2) Uani 1 2 d S
H2A H -0.5000 -0.7913 0.4365 0.104 Uiso 1 2 calc S
H2B H -0.5598 -0.7220 0.4649 0.104 Uiso 0.50 1 calc P
H2C H -0.4402 -0.7220 0.4649 0.104 Uiso 0.50 1 calc P
C1 C -0.2500 -0.2535(6) 0.2500 0.071(3) Uani 1 2 d S
H1 H -0.2500 -0.2029 0.2500 0.085 Uiso 1 2 calc S

loop_
_atom_site_aniso_label
_atom_site_aniso_U_11
_atom_site_aniso_U_22
_atom_site_aniso_U_33
_atom_site_aniso_U_23
_atom_site_aniso_U_13
_atom_site_aniso_U_12
Cu1 0.0646(6) 0.0540(7) 0.0528(5) -0.0004(4) 0.000 0.000
Cu2 0.0663(6) 0.0576(7) 0.0471(5) 0.0037(4) 0.000 0.000
I1 0.0424(2) 0.0448(3) 0.0404(2) 0.00712(17) 0.000 0.000
I2 0.0423(2) 0.0450(3) 0.0422(2) 0.00502(17) 0.000 0.000
I3 0.0465(2) 0.0429(3) 0.0423(2) -0.00723(13) 0.00170(10) -0.00229(12)
N2 0.031(3) 0.056(4) 0.035(3) 0.000 -0.0034(16) 0.000
N1 0.041(3) 0.049(4) 0.062(3) 0.002(3) 0.000 0.000
C10 0.055(4) 0.036(4) 0.072(5) -0.007(3) 0.000 0.000
C9 0.042(3) 0.067(6) 0.084(5) -0.001(5) 0.000 0.000
C8 0.044(3) 0.075(5) 0.072(4) 0.027(4) 0.004(2) 0.000(2)
C7 0.046(4) 0.067(6) 0.073(5) -0.006(4) 0.000 0.000
C6 0.038(2) 0.069(4) 0.038(2) 0.013(3) 0.0003(15) 0.000(2)
C5 0.071(6) 0.047(6) 0.091(6) 0.009(4) 0.000 0.000
C4 0.046(3) 0.040(4) 0.081(5) -0.008(4) 0.000 0.000
C3 0.057(5) 0.041(5) 0.070(5) 0.000 -0.008(3) 0.000
C2 0.080(5) 0.059(6) 0.069(5) 0.006(4) 0.000 0.000
C1 0.039(4) 0.049(6) 0.124(9) 0.000 0.005(4) 0.000

loop_
_atom_type_symbol
_atom_type_description
_atom_type_scat_dispersion_real
_atom_type_scat_dispersion_imag
_atom_type_scat_source
C C 0.0033 0.0016 'International Tables Vol C Tables 4.2.6.8 and 6.1.1.4'
H H 0.0000 0.0000 'International Tables Vol C Tables 4.2.6.8 and 6.1.1.4'
N N 0.0061 0.0033 'International Tables Vol C Tables 4.2.6.8 and 6.1.1.4'
Cu Cu 0.3201 1.2651 'International Tables Vol C Tables 4.2.6.8 and 6.1.1.4'
I I -0.4742 1.8119 'International Tables Vol C Tables 4.2.6.8 and 6.1.1.4'

loop_
_geom_angle_atom_site_label_1
_geom_angle_atom_site_label_2
_geom_angle_atom_site_label_3
_geom_angle
_geom_angle_site_symmetry_1
_geom_angle_site_symmetry_3
I3 Cu1 I3 106.68(7) . 4_546
I3 Cu1 I2 118.58(5) . .
I3 Cu1 I2 106.80(5) 4_546 .
I3 Cu1 I2 106.80(5) . 9_446
I3 Cu1 I2 118.58(5) 4_546 9_446
I2 Cu1 I2 100.02(6) . 9_446
I1 Cu2 I1 104.78(7) . 9_546
I1 Cu2 I3 111.34(5) . .
I1 Cu2 I3 111.37(4) 9_546 .
I1 Cu2 I3 111.37(4) . 4_546
I1 Cu2 I3 111.34(5) 9_546 4_546
I3 Cu2 I3 106.74(7) . 4_546
Cu2 I1 Cu2 75.22(7) . 9_546
Cu1 I2 Cu1 79.98(6) 9_446 .
Cu2 I3 Cu1 73.29(6) . .
C6 N2 C6 122.0(8) . 7_445
C6 N2 C3 119.0(4) . .
C6 N2 C3 119.0(4) 7_445 .
C10 N1 C4 120.6(7) . .
C10 N1 C2 118.9(7) . .
C4 N1 C2 120.5(7) . .
N1 C10 C5 121.2(7) . .
N1 C10 H10 119.4 . .
C5 C10 H10 119.4 . .
C7 C9 C5 119.0(9) . .
C7 C9 H9 120.5 . .
C5 C9 H9 120.5 . .
C6 C8 C1 120.8(7) . .
C6 C8 H8 119.6 . .
C1 C8 H8 119.6 . .
C9 C7 C4 120.2(8) . .
C9 C7 H7 119.9 . .
C4 C7 H7 119.9 . .
N2 C6 C8 119.0(6) . .
N2 C6 H6 120.5 . .
C8 C6 H6 120.5 . .
C10 C5 C9 119.2(9) . .
C10 C5 H5 120.4 . .
C9 C5 H5 120.4 . .
N1 C4 C7 119.8(7) . .
N1 C4 H4 120.1 . .
C7 C4 H4 120.1 . .
N2 C3 H3A 109.5 . .
N2 C3 H3B 109.5 . .
H3A C3 H3B 109.5 . .
N2 C3 H3C 109.5 . .
H3A C3 H3C 109.5 . .
H3B C3 H3C 109.5 . .
N1 C2 H2A 109.5 . .
N1 C2 H2B 109.5 . .
H2A C2 H2B 109.5 . .
N1 C2 H2C 109.5 . .
H2A C2 H2C 109.5 . .
H2B C2 H2C 109.5 . .
C8 C1 C8 118.4(10) 7_445 .
C8 C1 H1 120.8 7_445 .
C8 C1 H1 120.8 . .

loop_
_geom_bond_atom_site_label_1
_geom_bond_atom_site_label_2
_geom_bond_distance
_geom_bond_site_symmetry_2
Cu1 I3 2.6750(15) .
Cu1 I3 2.6751(15) 4_546
Cu1 I2 2.7015(15) .
Cu1 I2 2.7015(15) 9_446
Cu2 I1 2.6583(15) .
Cu2 I1 2.6583(15) 9_546
Cu2 I3 2.6740(15) .
Cu2 I3 2.6740(15) 4_546
I1 Cu2 2.6583(15) 9_546
I2 Cu1 2.7015(15) 9_446
N2 C6 1.346(6) .
N2 C6 1.346(6) 7_445
N2 C3 1.485(13) .
N1 C10 1.325(9) .
N1 C4 1.350(9) .
N1 C2 1.483(9) .
C10 C5 1.354(11) .
C10 H10 0.9300 .
C9 C7 1.345(13) .
C9 C5 1.395(13) .
C9 H9 0.9300 .
C8 C6 1.360(10) .
C8 C1 1.370(10) .
C8 H8 0.9300 .
C7 C4 1.374(13) .
C7 H7 0.9300 .
C6 H6 0.9300 .
C5 H5 0.9300 .
C4 H4 0.9300 .
C3 H3A 0.9600 .
C3 H3B 0.9600 .
C3 H3C 0.9600 .
C2 H2A 0.9600 .
C2 H2B 0.9600 .
C2 H2C 0.9600 .
C1 C8 1.370(10) 7_445
C1 H1 0.9300 .
